data_2238405
loop_
_publ_author_name
'Sugumar, P.'
'Sankari, S.'
'Manisankar, P.'
'Thiruselvam, V.'
'Ponnuswamy, M. N.'

_publ_section_title
;
 Ethyl
 3-(4-chlorophenyl)-2-phenyl-3-(4-phenyl-1,2,3-selenadiazol-5-yl)propanoate
;
_journal_coeditor_code NG5333
_journal_issue 8
_journal_name_full 'Acta Crystallographica Section E'
_journal_page_first o1239
_journal_paper_doi 10.1107/S1600536813017790
_journal_volume 69
_journal_year 2013
_chemical_formula_iupac 'C25 H21 Cl N2 O2 Se'
_chemical_formula_moiety 'C25 H21 Cl N2 O2 Se'
_chemical_formula_sum 'C25 H21 Cl N2 O2 Se'
_chemical_formula_weight 495.85
_chemical_name_systematic
;
Ethyl
3-(4-chlorophenyl)-2-phenyl-3-(4-phenyl-1,2,3-selenadiazol-5-yl)propanoate
;
_space_group_IT_number 14
_symmetry_cell_setting monoclinic
_symmetry_space_group_name_Hall '-P 2ybc'
_symmetry_space_group_name_H-M 'P 1 21/c 1'
_atom_sites_solution_hydrogens geom
_atom_sites_solution_primary direct
_atom_sites_solution_secondary difmap
_audit_creation_method SHELXL-97
_cell_angle_alpha 90.00
_cell_angle_beta 107.7440(10)
_cell_angle_gamma 90.00
_cell_formula_units_Z 4
_cell_length_a 12.1337(3)
_cell_length_b 12.2267(3)
_cell_length_c 16.4423(4)
_cell_measurement_reflns_used 5764
_cell_measurement_temperature 293(2)
_cell_measurement_theta_max 28.37
_cell_measurement_theta_min 1.76
_cell_volume 2323.26(10)
_computing_cell_refinement '<i>SAINT</i> (Bruker, 2008)'
_computing_data_collection '<i>APEX2</i> (Bruker, 2008)'
_computing_data_reduction '<i>SAINT</i> (Bruker, 2008)'
_computing_molecular_graphics '<i>ORTEP-3 for Windows</i> (Farrugia, 2012)'
_computing_publication_material '<i>SHELXL97</i> (Sheldrick, 2008) and <i>PLATON</i> (Spek, 2009)'
_computing_structure_refinement '<i>SHELXL97</i> (Sheldrick, 2008)'
_computing_structure_solution '<i>SHELXS97</i> (Sheldrick, 2008)'
_diffrn_ambient_temperature 293(2)
_diffrn_measured_fraction_theta_full 0.993
_diffrn_measured_fraction_theta_max 0.993
_diffrn_measurement_device_type 'Bruker SMART APEXII CCD'
_diffrn_measurement_method '\w and \f scans'
_diffrn_radiation_monochromator graphite
_diffrn_radiation_source 'fine-focus sealed tube'
_diffrn_radiation_type MoK\a
_diffrn_radiation_wavelength 0.71073
_diffrn_reflns_av_R_equivalents 0.0352
_diffrn_reflns_av_sigmaI/netI 0.0342
_diffrn_reflns_limit_h_max 16
_diffrn_reflns_limit_h_min -12
_diffrn_reflns_limit_k_max 15
_diffrn_reflns_limit_k_min -16
_diffrn_reflns_limit_l_max 19
_diffrn_reflns_limit_l_min -21
_diffrn_reflns_number 22323
_diffrn_reflns_theta_full 28.37
_diffrn_reflns_theta_max 28.37
_diffrn_reflns_theta_min 1.76
_exptl_absorpt_coefficient_mu 1.755
_exptl_absorpt_correction_T_max 0.729
_exptl_absorpt_correction_T_min 0.663
_exptl_absorpt_correction_type multi-scan
_exptl_absorpt_process_details '(<i>SADABS</i>; Bruker, 2008)'
_exptl_crystal_colour yellow
_exptl_crystal_density_diffrn 1.418
_exptl_crystal_density_method 'not measured'
_exptl_crystal_description block
_exptl_crystal_F_000 1008
_exptl_crystal_size_max 0.25
_exptl_crystal_size_mid 0.20
_exptl_crystal_size_min 0.18
_refine_diff_density_max 0.419
_refine_diff_density_min -0.274
_refine_ls_extinction_method none
_refine_ls_goodness_of_fit_ref 1.017
_refine_ls_hydrogen_treatment constr
_refine_ls_matrix_type full
_refine_ls_number_parameters 280
_refine_ls_number_reflns 5764
_refine_ls_number_restraints 0
_refine_ls_restrained_S_all 1.017
_refine_ls_R_factor_all 0.0694
_refine_ls_R_factor_gt 0.0367
_refine_ls_shift/su_max 0.002
_refine_ls_shift/su_mean 0.000
_refine_ls_structure_factor_coef Fsqd
_refine_ls_weighting_details 'calc w=1/[\s^2^(Fo^2^)+(0.0471P)^2^+0.6047P] where P=(Fo^2^+2Fc^2^)/3'
_refine_ls_weighting_scheme calc
_refine_ls_wR_factor_gt 0.0936
_refine_ls_wR_factor_ref 0.1068
_reflns_number_gt 3745
_reflns_number_total 5764
_reflns_threshold_expression I>2sigma(I)
_cod_data_source_file ng5333.cif
_cod_data_source_block I
_cod_original_sg_symbol_H-M 'P 21/c'
_cod_database_code 2238405
_cod_database_fobs_code 2238405

loop_
_symmetry_equiv_pos_as_xyz
'x, y, z'
'-x, y+1/2, -z+1/2'
'-x, -y, -z'
'x, -y-1/2, z-1/2'

loop_
_atom_site_type_symbol
_atom_site_label
_atom_site_fract_x
_atom_site_fract_y
_atom_site_fract_z
_atom_site_U_iso_or_equiv
_atom_site_adp_type
_atom_site_calc_flag
_atom_site_refinement_flags
_atom_site_occupancy
_atom_site_symmetry_multiplicity
C C1 0.7760(2) 0.5374(2) 0.74986(16) 0.0633(6) Uani d . 1 1
H H1 0.7656 0.5310 0.6916 0.076 Uiso calc R 1 1
C C2 0.7134(3) 0.6137(2) 0.7793(2) 0.0836(9) Uani d . 1 1
H H2 0.6610 0.6588 0.7407 0.100 Uiso calc R 1 1
C C3 0.7278(3) 0.6234(3) 0.8652(3) 0.0954(10) Uani d . 1 1
H H3 0.6847 0.6744 0.8846 0.114 Uiso calc R 1 1
C C4 0.8054(3) 0.5580(3) 0.9219(2) 0.0908(10) Uani d . 1 1
H H4 0.8151 0.5647 0.9800 0.109 Uiso calc R 1 1
C C5 0.8696(2) 0.4818(2) 0.89387(17) 0.0706(7) Uani d . 1 1
H H5 0.9230 0.4381 0.9331 0.085 Uiso calc R 1 1
C C6 0.85467(19) 0.47046(18) 0.80734(14) 0.0536(5) Uani d . 1 1
C C7 0.92554(18) 0.38995(18) 0.77867(13) 0.0502(5) Uani d . 1 1
C C8 0.88943(17) 0.31106(18) 0.71769(13) 0.0469(5) Uani d . 1 1
C C9 0.76586(16) 0.28344(17) 0.66740(12) 0.0428(4) Uani d . 1 1
H H9 0.7191 0.3492 0.6659 0.051 Uiso calc R 1 1
C C10 0.72046(16) 0.19519(17) 0.71371(12) 0.0426(4) Uani d . 1 1
C C11 0.64815(19) 0.2233(2) 0.76108(15) 0.0549(5) Uani d . 1 1
H H11 0.6269 0.2960 0.7634 0.066 Uiso calc R 1 1
C C12 0.6070(2) 0.1451(2) 0.80495(15) 0.0656(7) Uani d . 1 1
H H12 0.5585 0.1648 0.8367 0.079 Uiso calc R 1 1
C C13 0.6383(2) 0.0383(2) 0.80109(15) 0.0631(7) Uani d . 1 1
C C14 0.7116(2) 0.0082(2) 0.75615(15) 0.0622(6) Uani d . 1 1
H H14 0.7338 -0.0644 0.7551 0.075 Uiso calc R 1 1
C C15 0.7521(2) 0.08659(19) 0.71257(14) 0.0538(5) Uani d . 1 1
H H15 0.8016 0.0663 0.6818 0.065 Uiso calc R 1 1
C C16 0.75310(17) 0.25174(17) 0.57420(13) 0.0456(5) Uani d . 1 1
H H16 0.7931 0.1820 0.5747 0.055 Uiso calc R 1 1
C C17 0.62689(19) 0.23681(19) 0.52183(13) 0.0497(5) Uani d . 1 1
C C18 0.5471(2) 0.3186(2) 0.51442(14) 0.0640(6) Uani d . 1 1
H H18 0.5699 0.3853 0.5415 0.077 Uiso calc R 1 1
C C19 0.4325(2) 0.3023(3) 0.46674(16) 0.0834(9) Uani d . 1 1
H H19 0.3785 0.3579 0.4619 0.100 Uiso calc R 1 1
C C20 0.3993(3) 0.2040(4) 0.4268(2) 0.0985(12) Uani d . 1 1
H H20 0.3222 0.1923 0.3958 0.118 Uiso calc R 1 1
C C21 0.4772(3) 0.1247(3) 0.4322(2) 0.1093(13) Uani d . 1 1
H H21 0.4542 0.0589 0.4037 0.131 Uiso calc R 1 1
C C22 0.5919(3) 0.1399(2) 0.47981(18) 0.0818(8) Uani d . 1 1
H H22 0.6454 0.0842 0.4833 0.098 Uiso calc R 1 1
C C23 0.80904(19) 0.3363(2) 0.53277(14) 0.0533(5) Uani d . 1 1
C C24 0.9294(3) 0.3559(3) 0.4427(2) 0.0910(9) Uani d . 1 1
H H24A 0.9033 0.3406 0.3820 0.109 Uiso calc R 1 1
H H24B 0.9149 0.4325 0.4509 0.109 Uiso calc R 1 1
C C25 1.0522(3) 0.3337(3) 0.4767(3) 0.1152(13) Uani d . 1 1
H H25A 1.0935 0.3782 0.4477 0.173 Uiso calc R 1 1
H H25B 1.0663 0.2579 0.4683 0.173 Uiso calc R 1 1
H H25C 1.0781 0.3502 0.5366 0.173 Uiso calc R 1 1
N N1 1.04418(17) 0.39168(19) 0.81995(13) 0.0663(5) Uani d . 1 1
N N2 1.10574(18) 0.3221(2) 0.79702(15) 0.0766(6) Uani d . 1 1
O O1 0.80184(17) 0.43304(16) 0.54165(12) 0.0777(5) Uani d . 1 1
O O2 0.86582(16) 0.28857(15) 0.48558(11) 0.0679(5) Uani d . 1 1
Cl Cl1 0.58491(9) -0.06117(8) 0.85433(6) 0.1057(3) Uani d . 1 1
Se Se1 1.01461(2) 0.23132(3) 0.710678(17) 0.06928(12) Uani d . 1 1

loop_
_atom_site_aniso_label
_atom_site_aniso_U_11
_atom_site_aniso_U_22
_atom_site_aniso_U_33
_atom_site_aniso_U_12
_atom_site_aniso_U_13
_atom_site_aniso_U_23
C1 0.0524(13) 0.0566(14) 0.0712(15) -0.0052(11) 0.0043(11) -0.0039(12)
C2 0.0652(17) 0.0621(17) 0.109(2) 0.0021(14) 0.0058(16) -0.0044(16)
C3 0.090(2) 0.079(2) 0.120(3) 0.0026(18) 0.036(2) -0.025(2)
C4 0.119(3) 0.079(2) 0.080(2) -0.015(2) 0.039(2) -0.0217(17)
C5 0.0822(19) 0.0585(16) 0.0642(16) -0.0078(13) 0.0121(13) -0.0058(12)
C6 0.0494(12) 0.0467(12) 0.0576(13) -0.0146(10) 0.0057(10) -0.0040(10)
C7 0.0385(11) 0.0530(13) 0.0515(12) -0.0106(9) 0.0025(9) 0.0027(10)
C8 0.0350(10) 0.0535(12) 0.0485(11) -0.0031(9) 0.0071(8) 0.0028(9)
C9 0.0331(9) 0.0476(12) 0.0437(11) -0.0031(8) 0.0056(8) -0.0046(8)
C10 0.0336(9) 0.0515(12) 0.0391(10) -0.0046(8) 0.0058(8) -0.0060(8)
C11 0.0436(11) 0.0644(14) 0.0559(13) 0.0018(10) 0.0142(10) -0.0053(11)
C12 0.0503(13) 0.093(2) 0.0591(14) -0.0091(13) 0.0247(11) -0.0038(13)
C13 0.0588(14) 0.0749(18) 0.0536(13) -0.0249(13) 0.0141(11) 0.0025(12)
C14 0.0702(16) 0.0545(14) 0.0609(14) -0.0117(12) 0.0185(12) -0.0019(11)
C15 0.0561(13) 0.0543(14) 0.0546(13) -0.0043(10) 0.0222(10) -0.0054(10)
C16 0.0383(10) 0.0516(13) 0.0451(11) -0.0037(9) 0.0098(8) -0.0024(9)
C17 0.0447(11) 0.0649(14) 0.0365(10) -0.0117(10) 0.0082(8) -0.0027(9)
C18 0.0468(13) 0.0940(19) 0.0471(13) 0.0022(13) 0.0082(10) -0.0126(12)
C19 0.0429(13) 0.148(3) 0.0523(14) 0.0061(16) 0.0045(11) -0.0008(16)
C20 0.0558(18) 0.154(4) 0.0665(18) -0.038(2) -0.0093(14) 0.011(2)
C21 0.097(3) 0.095(3) 0.101(2) -0.043(2) -0.024(2) -0.007(2)
C22 0.0739(18) 0.0680(18) 0.0809(18) -0.0149(14) -0.0103(14) -0.0079(14)
C23 0.0448(12) 0.0626(16) 0.0478(12) -0.0083(10) 0.0073(9) 0.0007(10)
C24 0.085(2) 0.114(3) 0.086(2) -0.0062(19) 0.0439(17) 0.0262(18)
C25 0.087(3) 0.094(3) 0.179(4) -0.016(2) 0.062(3) 0.019(2)
N1 0.0416(11) 0.0765(14) 0.0671(13) -0.0124(10) -0.0039(9) -0.0003(10)
N2 0.0349(10) 0.0998(18) 0.0827(15) -0.0066(11) -0.0002(10) -0.0018(13)
O1 0.0910(14) 0.0613(12) 0.0898(13) -0.0124(10) 0.0409(11) 0.0029(9)
O2 0.0688(11) 0.0807(12) 0.0641(10) -0.0032(9) 0.0352(9) 0.0054(9)
Cl1 0.1182(7) 0.1091(7) 0.1002(6) -0.0457(5) 0.0485(5) 0.0149(5)
Se1 0.03892(14) 0.0867(2) 0.0777(2) 0.00811(12) 0.01107(11) -0.00725(13)

loop_
_atom_type_symbol
_atom_type_description
_atom_type_scat_dispersion_real
_atom_type_scat_dispersion_imag
_atom_type_scat_source
C C 0.0033 0.0016 'International Tables Vol C Tables 4.2.6.8 and 6.1.1.4'
H H 0.0000 0.0000 'International Tables Vol C Tables 4.2.6.8 and 6.1.1.4'
N N 0.0061 0.0033 'International Tables Vol C Tables 4.2.6.8 and 6.1.1.4'
O O 0.0106 0.0060 'International Tables Vol C Tables 4.2.6.8 and 6.1.1.4'
Cl Cl 0.1484 0.1585 'International Tables Vol C Tables 4.2.6.8 and 6.1.1.4'
Se Se -0.0929 2.2259 'International Tables Vol C Tables 4.2.6.8 and 6.1.1.4'

loop_
_geom_angle_atom_site_label_1
_geom_angle_atom_site_label_2
_geom_angle_atom_site_label_3
_geom_angle
C2 C1 C6 119.8(3)
C2 C1 H1 120.1
C6 C1 H1 120.1
C3 C2 C1 120.5(3)
C3 C2 H2 119.7
C1 C2 H2 119.7
C4 C3 C2 119.8(3)
C4 C3 H3 120.1
C2 C3 H3 120.1
C3 C4 C5 120.6(3)
C3 C4 H4 119.7
C5 C4 H4 119.7
C4 C5 C6 120.0(3)
C4 C5 H5 120.0
C6 C5 H5 120.0
C5 C6 C1 119.2(2)
C5 C6 C7 119.2(2)
C1 C6 C7 121.5(2)
C8 C7 N1 115.0(2)
C8 C7 C6 128.22(19)
N1 C7 C6 116.80(19)
C7 C8 C9 127.0(2)
C7 C8 Se1 109.56(15)
C9 C8 Se1 123.19(16)
C8 C9 C10 109.59(16)
C8 C9 C16 112.45(17)
C10 C9 C16 112.21(16)
C8 C9 H9 107.4
C10 C9 H9 107.4
C16 C9 H9 107.4
C11 C10 C15 118.2(2)
C11 C10 C9 119.7(2)
C15 C10 C9 122.06(19)
C12 C11 C10 121.1(2)
C12 C11 H11 119.5
C10 C11 H11 119.5
C13 C12 C11 119.1(2)
C13 C12 H12 120.4
C11 C12 H12 120.4
C14 C13 C12 121.2(2)
C14 C13 Cl1 119.2(2)
C12 C13 Cl1 119.6(2)
C13 C14 C15 119.3(2)
C13 C14 H14 120.4
C15 C14 H14 120.4
C14 C15 C10 121.2(2)
C14 C15 H15 119.4
C10 C15 H15 119.4
C23 C16 C17 109.90(17)
C23 C16 C9 110.70(17)
C17 C16 C9 111.81(17)
C23 C16 H16 108.1
C17 C16 H16 108.1
C9 C16 H16 108.1
C18 C17 C22 118.9(2)
C18 C17 C16 121.6(2)
C22 C17 C16 119.5(2)
C17 C18 C19 120.3(3)
C17 C18 H18 119.8
C19 C18 H18 119.8
C20 C19 C18 119.7(3)
C20 C19 H19 120.2
C18 C19 H19 120.2
C21 C20 C19 120.3(3)
C21 C20 H20 119.8
C19 C20 H20 119.8
C20 C21 C22 120.6(3)
C20 C21 H21 119.7
C22 C21 H21 119.7
C17 C22 C21 120.2(3)
C17 C22 H22 119.9
C21 C22 H22 119.9
O1 C23 O2 125.4(2)
O1 C23 C16 124.2(2)
O2 C23 C16 110.4(2)
C25 C24 O2 110.1(3)
C25 C24 H24A 109.6
O2 C24 H24A 109.6
C25 C24 H24B 109.6
O2 C24 H24B 109.6
H24A C24 H24B 108.2
C24 C25 H25A 109.5
C24 C25 H25B 109.5
H25A C25 H25B 109.5
C24 C25 H25C 109.5
H25A C25 H25C 109.5
H25B C25 H25C 109.5
N2 N1 C7 117.5(2)
N1 N2 Se1 111.03(15)
C23 O2 C24 119.0(2)
C8 Se1 N2 86.93(10)

loop_
_geom_bond_atom_site_label_1
_geom_bond_atom_site_label_2
_geom_bond_distance
C1 C2 1.380(4)
C1 C6 1.387(3)
C1 H1 0.9300
C2 C3 1.374(4)
C2 H2 0.9300
C3 C4 1.364(5)
C3 H3 0.9300
C4 C5 1.381(4)
C4 H4 0.9300
C5 C6 1.385(3)
C5 H5 0.9300
C6 C7 1.476(3)
C7 C8 1.364(3)
C7 N1 1.392(3)
C8 C9 1.513(3)
C8 Se1 1.838(2)
C9 C10 1.518(3)
C9 C16 1.542(3)
C9 H9 0.9800
C10 C11 1.382(3)
C10 C15 1.384(3)
C11 C12 1.379(3)
C11 H11 0.9300
C12 C13 1.367(4)
C12 H12 0.9300
C13 C14 1.368(3)
C13 Cl1 1.736(2)
C14 C15 1.374(3)
C14 H14 0.9300
C15 H15 0.9300
C16 C23 1.509(3)
C16 C17 1.522(3)
C16 H16 0.9800
C17 C18 1.372(3)
C17 C22 1.372(3)
C18 C19 1.386(3)
C18 H18 0.9300
C19 C20 1.371(5)
C19 H19 0.9300
C20 C21 1.338(5)
C20 H20 0.9300
C21 C22 1.386(4)
C21 H21 0.9300
C22 H22 0.9300
C23 O1 1.198(3)
C23 O2 1.320(3)
C24 C25 1.448(5)
C24 O2 1.449(3)
C24 H24A 0.9700
C24 H24B 0.9700
C25 H25A 0.9600
C25 H25B 0.9600
C25 H25C 0.9600
N1 N2 1.263(3)
N2 Se1 1.874(2)

loop_
_geom_torsion_atom_site_label_1
_geom_torsion_atom_site_label_2
_geom_torsion_atom_site_label_3
_geom_torsion_atom_site_label_4
_geom_torsion
C6 C1 C2 C3 -0.4(4)
C1 C2 C3 C4 0.7(5)
C2 C3 C4 C5 -0.1(5)
C3 C4 C5 C6 -0.7(5)
C4 C5 C6 C1 1.0(4)
C4 C5 C6 C7 179.0(2)
C2 C1 C6 C5 -0.5(4)
C2 C1 C6 C7 -178.4(2)
C5 C6 C7 C8 129.5(3)
C1 C6 C7 C8 -52.6(3)
C5 C6 C7 N1 -48.6(3)
C1 C6 C7 N1 129.3(2)
N1 C7 C8 C9 174.8(2)
C6 C7 C8 C9 -3.3(4)
N1 C7 C8 Se1 -0.1(2)
C6 C7 C8 Se1 -178.24(18)
C7 C8 C9 C10 -91.3(3)
Se1 C8 C9 C10 83.0(2)
C7 C8 C9 C16 143.2(2)
Se1 C8 C9 C16 -42.5(2)
C8 C9 C10 C11 101.5(2)
C16 C9 C10 C11 -132.8(2)
C8 C9 C10 C15 -76.3(2)
C16 C9 C10 C15 49.4(2)
C15 C10 C11 C12 -1.1(3)
C9 C10 C11 C12 -178.98(19)
C10 C11 C12 C13 -0.1(4)
C11 C12 C13 C14 1.5(4)
C11 C12 C13 Cl1 -178.78(18)
C12 C13 C14 C15 -1.5(4)
Cl1 C13 C14 C15 178.69(18)
C13 C14 C15 C10 0.3(3)
C11 C10 C15 C14 1.0(3)
C9 C10 C15 C14 178.84(19)
C8 C9 C16 C23 -50.6(2)
C10 C9 C16 C23 -174.72(17)
C8 C9 C16 C17 -173.52(18)
C10 C9 C16 C17 62.4(2)
C23 C16 C17 C18 -66.8(3)
C9 C16 C17 C18 56.6(3)
C23 C16 C17 C22 112.2(3)
C9 C16 C17 C22 -124.4(2)
C22 C17 C18 C19 1.4(4)
C16 C17 C18 C19 -179.6(2)
C17 C18 C19 C20 -0.1(4)
C18 C19 C20 C21 -1.4(5)
C19 C20 C21 C22 1.6(6)
C18 C17 C22 C21 -1.3(4)
C16 C17 C22 C21 179.7(3)
C20 C21 C22 C17 -0.2(6)
C17 C16 C23 O1 82.5(3)
C9 C16 C23 O1 -41.5(3)
C17 C16 C23 O2 -97.2(2)
C9 C16 C23 O2 138.78(19)
C8 C7 N1 N2 0.5(3)
C6 C7 N1 N2 178.9(2)
C7 N1 N2 Se1 -0.7(3)
O1 C23 O2 C24 2.6(4)
C16 C23 O2 C24 -177.8(2)
C25 C24 O2 C23 115.2(3)
C7 C8 Se1 N2 -0.22(17)
C9 C8 Se1 N2 -175.37(18)
N1 N2 Se1 C8 0.5(2)
